data_7249150
loop_
_publ_author_name
'Mahdavi, Seyedehmahbobeh'
'Bockfeld, Dirk'
'Esarev, Igor V.'
'Lippmann, Petra'
'Frank, Ren\'e'
'Br\"onstrup, Mark'
'Ott, Ingo'
'Tamm, Matthias'

_publ_section_title
;
 Gold(I) and Gold(III) Carbene Complexes from the Marine Betaine
 Norzooanemonin: Inhibition of Thioredoxin Reductase, Anti-proliferative
 and Antimicrobial Activity
;
_journal_name_full 'RSC Medicinal Chemistry'
_journal_paper_doi 10.1039/D4MD00358F
_journal_year 2024
_chemical_absolute_configuration ad
_chemical_formula_moiety 'C7 H11 N2 O2, C F3 O3 S'
_chemical_formula_sum 'C8 H11 F3 N2 O5 S'
_chemical_formula_weight 304.25
_space_group_crystal_system orthorhombic
_space_group_IT_number 19
_space_group_name_Hall 'P 2ac 2ab'
_space_group_name_H-M_alt 'P 21 21 21'
_atom_sites_solution_hydrogens geom
_atom_sites_solution_primary iterative
_atom_sites_solution_secondary difmap
_audit_creation_method SHELXL-2018/3
_audit_update_record
;
2024-05-14 deposited with the CCDC.	2024-07-30 downloaded from the CCDC.
;
_cell_angle_alpha 90
_cell_angle_beta 90
_cell_angle_gamma 90
_cell_formula_units_Z 4
_cell_length_a 8.7426(3)
_cell_length_b 8.8249(3)
_cell_length_c 15.7395(5)
_cell_measurement_reflns_used 21739
_cell_measurement_temperature 100(2)
_cell_measurement_theta_max 41.0430
_cell_measurement_theta_min 3.2630
_cell_volume 1214.34(7)
_computing_cell_refinement 'CrysAlisPro 1.171.40.61a (Rigaku OD, 2019)'
_computing_data_collection 'CrysAlisPro 1.171.40.61a (Rigaku OD, 2019)'
_computing_data_reduction 'CrysAlisPro 1.171.40.61a (Rigaku OD, 2019)'
_computing_publication_material 'OLEX2 v1.2 (O. V. Dolomanov et al., J. Appl. Cryst., 2009, 42, 339-341)'
_computing_structure_refinement 'SHELXL-2018/3 (G. M. Sheldrick, Acta Cryst., 2015, C71, 3-8)'
_computing_structure_solution 'SHELXT 2018/2 (G. M. Sheldrick, Acta Cryst., 2015, A71, 3-8)'
_diffrn_ambient_environment N~2~
_diffrn_ambient_temperature 100(2)
_diffrn_detector 'Hybrid Pixel Array Detector'
_diffrn_detector_area_resol_mean 10.0000
_diffrn_detector_type HyPix
_diffrn_measured_fraction_theta_full 0.998
_diffrn_measured_fraction_theta_max 0.972
_diffrn_measurement_device 'four-circle diffractometer'
_diffrn_measurement_device_type 'XtaLAB Synergy, Single source at offset/far, HyPix'
_diffrn_measurement_method '\w scan'
_diffrn_radiation_monochromator mirror
_diffrn_radiation_probe x-ray
_diffrn_radiation_type 'Mo K\a'
_diffrn_radiation_wavelength 0.71073
_diffrn_reflns_av_R_equivalents 0.0225
_diffrn_reflns_av_unetI/netI 0.0174
_diffrn_reflns_Laue_measured_fraction_full 0.998
_diffrn_reflns_Laue_measured_fraction_max 0.972
_diffrn_reflns_limit_h_max 15
_diffrn_reflns_limit_h_min -16
_diffrn_reflns_limit_k_max 16
_diffrn_reflns_limit_k_min -15
_diffrn_reflns_limit_l_max 28
_diffrn_reflns_limit_l_min -29
_diffrn_reflns_number 38656
_diffrn_reflns_point_group_measured_fraction_full 0.999
_diffrn_reflns_point_group_measured_fraction_max 0.964
_diffrn_reflns_theta_full 25.242
_diffrn_reflns_theta_max 41.005
_diffrn_reflns_theta_min 3.280
_diffrn_source 'micro-focus sealed X-ray tube'
_diffrn_source_type 'PhotonJet (Mo) X-ray Source'
_exptl_absorpt_coefficient_mu 0.325
_exptl_absorpt_correction_T_max 1.000
_exptl_absorpt_correction_T_min 0.318
_exptl_absorpt_correction_type gaussian
_exptl_absorpt_process_details
;
CrysAlisPro 1.171.40.61a (Rigaku Oxford Diffraction, 2019)
Numerical absorption correction based on gaussian integration over
            a multifaceted crystal model
Empirical absorption correction using spherical harmonics,
 implemented in SCALE3 ABSPACK scaling algorithm.
;
_exptl_crystal_colour colourless
_exptl_crystal_density_diffrn 1.664
_exptl_crystal_description irregular
_exptl_crystal_F_000 624
_exptl_crystal_size_max 0.408
_exptl_crystal_size_mid 0.287
_exptl_crystal_size_min 0.091
_refine_diff_density_max 0.440
_refine_diff_density_min -0.197
_refine_diff_density_rms 0.053
_refine_ls_abs_structure_details
;
 Flack x determined using 2938 quotients [(I+)-(I-)]/[(I+)+(I-)]
 (Parsons, Flack and Wagner, Acta Cryst. B69 (2013) 249-259).
;
_refine_ls_abs_structure_Flack 0.027(12)
_refine_ls_extinction_method none
_refine_ls_goodness_of_fit_ref 1.035
_refine_ls_hydrogen_treatment constr
_refine_ls_matrix_type full
_refine_ls_number_parameters 175
_refine_ls_number_reflns 7712
_refine_ls_number_restraints 0
_refine_ls_restrained_S_all 1.035
_refine_ls_R_factor_all 0.0304
_refine_ls_R_factor_gt 0.0266
_refine_ls_shift/su_max 0.001
_refine_ls_shift/su_mean 0.000
_refine_ls_structure_factor_coef Fsqd
_refine_ls_weighting_details 'w=1/[\s^2^(Fo^2^)+(0.0439P)^2^+0.0515P] where P=(Fo^2^+2Fc^2^)/3'
_refine_ls_weighting_scheme calc
_refine_ls_wR_factor_gt 0.0695
_refine_ls_wR_factor_ref 0.0711
_reflns_Friedel_coverage 0.779
_reflns_Friedel_fraction_full 1.000
_reflns_Friedel_fraction_max 0.954
_reflns_number_gt 7105
_reflns_number_total 7712
_reflns_threshold_expression 'I > 2\s(I)'
_cod_data_source_file d4md00358f2.cif
_cod_data_source_block sm05db
_cod_database_code 7249150
_shelx_shelxl_version_number 2018/3
_shelx_space_group_comment
;
The symmetry employed for this shelxl refinement is uniquely defined
by the following loop, which should always be used as a source of
symmetry information in preference to the above space-group names.
They are only intended as comments.
;
_shelx_estimated_absorpt_t_min 0.879
_shelx_estimated_absorpt_t_max 0.971
_oxdiff_exptl_absorpt_empirical_full_min 0.777
_oxdiff_exptl_absorpt_empirical_full_max 1.671
_oxdiff_exptl_absorpt_empirical_details
;
Empirical correction (ABSPACK) includes:
- Absorption correction using spherical harmonics
- Frame scaling
;

loop_
_space_group_symop_operation_xyz
'x, y, z'
'-x+1/2, -y, z+1/2'
'-x, y+1/2, -z+1/2'
'x+1/2, -y+1/2, -z'

loop_
_atom_site_label
_atom_site_type_symbol
_atom_site_fract_x
_atom_site_fract_y
_atom_site_fract_z
_atom_site_U_iso_or_equiv
_atom_site_adp_type
_atom_site_occupancy
_atom_site_site_symmetry_order
_atom_site_calc_flag
_atom_site_refinement_flags_posn
_atom_site_refinement_flags_adp
_atom_site_refinement_flags_occupancy
_atom_site_disorder_assembly
_atom_site_disorder_group
S1 S 0.49659(2) 0.49643(2) 0.43027(2) 0.01415(4) Uani 1 1 d . . . . .
F1 F 0.54366(10) 0.34386(9) 0.57083(4) 0.03030(14) Uani 1 1 d . . . . .
F2 F 0.72480(8) 0.32468(9) 0.47796(7) 0.03587(19) Uani 1 1 d . . . . .
F3 F 0.51327(8) 0.20432(7) 0.45963(5) 0.02562(13) Uani 1 1 d . . . . .
O3 O 0.33709(8) 0.49652(10) 0.45383(5) 0.02393(13) Uani 1 1 d . . . . .
O4 O 0.58361(9) 0.62194(8) 0.46438(5) 0.02078(12) Uani 1 1 d . . . . .
O5 O 0.52762(11) 0.46012(11) 0.34271(5) 0.02786(16) Uani 1 1 d . . . . .
C8 C 0.57387(10) 0.33347(10) 0.48741(6) 0.01802(14) Uani 1 1 d . . . . .
O1 O 0.67631(8) 0.50378(8) 0.16836(4) 0.01783(10) Uani 1 1 d . . . . .
O2 O 0.86445(9) 0.38471(9) 0.24032(5) 0.02355(14) Uani 1 1 d . . . . .
N1 N 0.89171(8) 0.66148(9) 0.34235(5) 0.01513(11) Uani 1 1 d . . . . .
N2 N 0.77662(9) 0.87442(9) 0.31691(5) 0.01671(12) Uani 1 1 d . . . . .
C1 C 0.87321(10) 0.80257(11) 0.36900(6) 0.01735(13) Uani 1 1 d . . . . .
H1 H 0.921002 0.845900 0.417462 0.021 Uiso 1 1 calc R U . . .
C2 C 0.80209(9) 0.64103(9) 0.27062(5) 0.01399(12) Uani 1 1 d . . . . .
C3 C 0.73066(10) 0.77538(9) 0.25483(5) 0.01582(12) Uani 1 1 d . . . . .
H3 H 0.662146 0.796393 0.209491 0.019 Uiso 1 1 calc R U . . .
C4 C 0.99103(13) 0.55141(12) 0.38502(6) 0.02430(17) Uani 1 1 d . . . . .
H4A H 0.930579 0.462916 0.401966 0.036 Uiso 1 1 calc R U . . .
H4B H 1.036533 0.598134 0.435530 0.036 Uiso 1 1 calc R U . . .
H4C H 1.072386 0.519593 0.346074 0.036 Uiso 1 1 calc R U . . .
C5 C 0.73283(13) 1.03419(11) 0.32430(7) 0.02422(18) Uani 1 1 d . . . . .
H5A H 0.742277 1.066487 0.383638 0.036 Uiso 1 1 calc R U . . .
H5B H 0.626701 1.046875 0.305562 0.036 Uiso 1 1 calc R U . . .
H5C H 0.800237 1.096044 0.288628 0.036 Uiso 1 1 calc R U . . .
C6 C 0.78665(9) 0.49539(10) 0.22621(5) 0.01557(11) Uani 1 1 d . . . . .
C7 C 0.64454(13) 0.36449(12) 0.12330(7) 0.02404(17) Uani 1 1 d . . . . .
H7A H 0.731343 0.339379 0.086507 0.036 Uiso 1 1 calc R U . . .
H7B H 0.552376 0.377284 0.088596 0.036 Uiso 1 1 calc R U . . .
H7C H 0.628378 0.282412 0.164269 0.036 Uiso 1 1 calc R U . . .

loop_
_atom_site_aniso_label
_atom_site_aniso_U_11
_atom_site_aniso_U_22
_atom_site_aniso_U_33
_atom_site_aniso_U_23
_atom_site_aniso_U_13
_atom_site_aniso_U_12
S1 0.01416(7) 0.01458(7) 0.01371(7) 0.00072(6) -0.00132(5) -0.00139(6)
F1 0.0400(4) 0.0315(3) 0.0194(3) 0.0080(2) -0.0068(3) 0.0002(3)
F2 0.0120(2) 0.0265(3) 0.0691(6) 0.0090(3) 0.0008(3) 0.0037(2)
F3 0.0239(3) 0.0137(2) 0.0393(3) -0.0026(2) 0.0077(3) -0.0025(2)
O3 0.0131(2) 0.0248(3) 0.0339(3) 0.0049(3) -0.0007(2) 0.0030(2)
O4 0.0240(3) 0.0141(2) 0.0242(3) -0.0020(2) -0.0045(2) -0.0030(2)
O5 0.0372(4) 0.0328(4) 0.0136(2) -0.0017(2) 0.0030(3) -0.0142(3)
C8 0.0138(3) 0.0154(3) 0.0248(4) 0.0014(3) 0.0002(3) 0.0014(2)
O1 0.0211(3) 0.0162(2) 0.0162(2) -0.0030(2) -0.00155(19) -0.0021(2)
O2 0.0225(3) 0.0175(3) 0.0307(4) -0.0020(3) 0.0001(3) 0.0058(2)
N1 0.0137(3) 0.0174(3) 0.0143(2) 0.0016(2) -0.0006(2) -0.0018(2)
N2 0.0162(3) 0.0153(3) 0.0187(3) -0.0029(2) 0.0004(2) -0.0015(2)
C1 0.0168(3) 0.0201(3) 0.0152(3) -0.0018(3) -0.0005(2) -0.0038(3)
C2 0.0131(3) 0.0145(3) 0.0144(3) 0.0000(2) -0.0005(2) -0.0007(2)
C3 0.0159(3) 0.0147(3) 0.0169(3) -0.0016(2) -0.0015(2) -0.0001(2)
C4 0.0225(4) 0.0275(4) 0.0229(4) 0.0069(3) -0.0060(3) 0.0027(3)
C5 0.0259(4) 0.0159(3) 0.0308(5) -0.0065(3) 0.0001(4) 0.0011(3)
C6 0.0152(3) 0.0145(3) 0.0171(3) -0.0010(3) 0.0024(2) -0.0008(3)
C7 0.0294(5) 0.0204(4) 0.0224(4) -0.0077(3) 0.0020(3) -0.0058(3)

loop_
_atom_type_symbol
_atom_type_description
_atom_type_scat_dispersion_real
_atom_type_scat_dispersion_imag
_atom_type_scat_source
C C 0.0033 0.0016 'International Tables Vol C Tables 4.2.6.8 and 6.1.1.4'
H H 0.0000 0.0000 'International Tables Vol C Tables 4.2.6.8 and 6.1.1.4'
F F 0.0171 0.0103 'International Tables Vol C Tables 4.2.6.8 and 6.1.1.4'
N N 0.0061 0.0033 'International Tables Vol C Tables 4.2.6.8 and 6.1.1.4'
O O 0.0106 0.0060 'International Tables Vol C Tables 4.2.6.8 and 6.1.1.4'
S S 0.1246 0.1234 'International Tables Vol C Tables 4.2.6.8 and 6.1.1.4'

loop_
_exptl_crystal_face_index_h
_exptl_crystal_face_index_k
_exptl_crystal_face_index_l
_exptl_crystal_face_perp_dist
-7 -10 -1 0.1556
1 11 9 0.1127
-7 6 15 0.1865
-7 -7 15 0.1480
12 1 3 0.1708
-2 -9 15 0.1309
-4 11 -10 0.1342
12 0 1 0.1729
-1 -11 10 0.1403
-2 12 -3 0.1315
-1 12 3 0.1236
0 -12 -3 0.1364
11 -3 -8 0.1881
0 -11 -9 0.1247
-12 -4 2 0.1739
1 6 19 0.0845
-2 -1 -22 0.0286
1 2 22 0.0552
12 4 1 0.1614
0 -2 -22 0.0171

loop_
_geom_angle_atom_site_label_1
_geom_angle_atom_site_label_2
_geom_angle_atom_site_label_3
_geom_angle
_geom_angle_site_symmetry_1
_geom_angle_site_symmetry_3
_geom_angle_publ_flag
O5 S1 O3 115.34(5) . . ?
O5 S1 O4 115.22(5) . . ?
O3 S1 O4 114.35(5) . . ?
O5 S1 C8 103.08(5) . . ?
O3 S1 C8 103.38(4) . . ?
O4 S1 C8 103.04(4) . . ?
F2 C8 F3 107.96(8) . . ?
F2 C8 F1 107.97(9) . . ?
F3 C8 F1 107.55(8) . . ?
F2 C8 S1 110.98(7) . . ?
F3 C8 S1 111.44(7) . . ?
F1 C8 S1 110.80(6) . . ?
C6 O1 C7 115.35(8) . . ?
C1 N1 C2 108.15(7) . . ?
C1 N1 C4 123.40(8) . . ?
C2 N1 C4 128.45(8) . . ?
C1 N2 C3 108.65(7) . . ?
C1 N2 C5 124.93(8) . . ?
C3 N2 C5 126.38(8) . . ?
N1 C1 N2 109.21(7) . . ?
N1 C1 H1 125.4 . . ?
N2 C1 H1 125.4 . . ?
C3 C2 N1 107.11(7) . . ?
C3 C2 C6 129.21(7) . . ?
N1 C2 C6 123.59(7) . . ?
C2 C3 N2 106.88(7) . . ?
C2 C3 H3 126.6 . . ?
N2 C3 H3 126.6 . . ?
N1 C4 H4A 109.5 . . ?
N1 C4 H4B 109.5 . . ?
H4A C4 H4B 109.5 . . ?
N1 C4 H4C 109.5 . . ?
H4A C4 H4C 109.5 . . ?
H4B C4 H4C 109.5 . . ?
N2 C5 H5A 109.5 . . ?
N2 C5 H5B 109.5 . . ?
H5A C5 H5B 109.5 . . ?
N2 C5 H5C 109.5 . . ?
H5A C5 H5C 109.5 . . ?
H5B C5 H5C 109.5 . . ?
O2 C6 O1 125.34(8) . . ?
O2 C6 C2 124.53(8) . . ?
O1 C6 C2 110.12(7) . . ?
O1 C7 H7A 109.5 . . ?
O1 C7 H7B 109.5 . . ?
H7A C7 H7B 109.5 . . ?
O1 C7 H7C 109.5 . . ?
H7A C7 H7C 109.5 . . ?
H7B C7 H7C 109.5 . . ?

loop_
_geom_bond_atom_site_label_1
_geom_bond_atom_site_label_2
_geom_bond_distance
_geom_bond_site_symmetry_2
_geom_bond_publ_flag
S1 O5 1.4406(8) . ?
S1 O3 1.4429(7) . ?
S1 O4 1.4470(7) . ?
S1 C8 1.8257(9) . ?
F1 C8 1.3424(12) . ?
F2 C8 1.3301(11) . ?
F3 C8 1.3307(11) . ?
O1 C6 1.3287(10) . ?
O1 C7 1.4460(12) . ?
O2 C6 1.2107(11) . ?
N1 C1 1.3238(12) . ?
N1 C2 1.3861(11) . ?
N1 C4 1.4657(12) . ?
N2 C1 1.3369(12) . ?
N2 C3 1.3712(11) . ?
N2 C5 1.4656(12) . ?
C1 H1 0.9500 . ?
C2 C3 1.3628(12) . ?
C2 C6 1.4692(12) . ?
C3 H3 0.9500 . ?
C4 H4A 0.9800 . ?
C4 H4B 0.9800 . ?
C4 H4C 0.9800 . ?
C5 H5A 0.9800 . ?
C5 H5B 0.9800 . ?
C5 H5C 0.9800 . ?
C7 H7A 0.9800 . ?
C7 H7B 0.9800 . ?
C7 H7C 0.9800 . ?

loop_
_geom_torsion_atom_site_label_1
_geom_torsion_atom_site_label_2
_geom_torsion_atom_site_label_3
_geom_torsion_atom_site_label_4
_geom_torsion
_geom_torsion_site_symmetry_1
_geom_torsion_site_symmetry_2
_geom_torsion_site_symmetry_3
_geom_torsion_site_symmetry_4
_geom_torsion_publ_flag
O5 S1 C8 F2 64.77(8) . . . . ?
O3 S1 C8 F2 -174.78(8) . . . . ?
O4 S1 C8 F2 -55.43(8) . . . . ?
O5 S1 C8 F3 -55.58(7) . . . . ?
O3 S1 C8 F3 64.88(8) . . . . ?
O4 S1 C8 F3 -175.77(6) . . . . ?
O5 S1 C8 F1 -175.29(7) . . . . ?
O3 S1 C8 F1 -54.84(8) . . . . ?
O4 S1 C8 F1 64.51(7) . . . . ?
C2 N1 C1 N2 -0.64(10) . . . . ?
C4 N1 C1 N2 179.79(8) . . . . ?
C3 N2 C1 N1 0.40(10) . . . . ?
C5 N2 C1 N1 -177.62(9) . . . . ?
C1 N1 C2 C3 0.64(9) . . . . ?
C4 N1 C2 C3 -179.83(9) . . . . ?
C1 N1 C2 C6 -176.39(8) . . . . ?
C4 N1 C2 C6 3.14(13) . . . . ?
N1 C2 C3 N2 -0.39(9) . . . . ?
C6 C2 C3 N2 176.42(8) . . . . ?
C1 N2 C3 C2 0.00(10) . . . . ?
C5 N2 C3 C2 177.99(9) . . . . ?
C7 O1 C6 O2 3.61(12) . . . . ?
C7 O1 C6 C2 -176.87(7) . . . . ?
C3 C2 C6 O2 173.56(9) . . . . ?
N1 C2 C6 O2 -10.11(13) . . . . ?
C3 C2 C6 O1 -5.97(12) . . . . ?
N1 C2 C6 O1 170.37(7) . . . . ?

loop_
_exptl_oxdiff_crystal_face_indexfrac_h
_exptl_oxdiff_crystal_face_indexfrac_k
_exptl_oxdiff_crystal_face_indexfrac_l
_exptl_oxdiff_crystal_face_x
_exptl_oxdiff_crystal_face_y
_exptl_oxdiff_crystal_face_z
-6.8385 -10.3379 -0.8225 0.1737 -0.5840 -0.7930
0.7005 11.2409 9.4193 -0.5383 0.7828 0.3123
-6.9405 5.6273 15.3431 -0.7101 0.5456 -0.4451
-6.5469 -6.6058 14.6528 -0.5564 -0.3811 -0.7384
12.1530 0.9830 3.2342 -0.2105 -0.2764 0.9377
-1.5425 -9.2374 14.6142 -0.5509 -0.7169 -0.4273
-3.5570 10.6515 -9.5374 0.3334 0.9412 0.0546
12.3021 0.2187 1.2574 -0.1151 -0.3290 0.9373
-0.7521 -11.2183 9.5167 -0.3068 -0.8646 -0.3978
-2.0818 12.1396 -3.1432 0.0261 0.9835 0.1789
-0.5891 12.2835 3.3749 -0.2732 0.9238 0.2681
-0.2360 -12.3139 -3.1511 0.2673 -0.9043 -0.3327
11.0359 -3.1040 -8.1803 0.3458 -0.5013 0.7932
-0.4976 -11.2323 -9.4940 0.5406 -0.7874 -0.2963
-11.5325 -4.2251 2.0709 0.0039 -0.0081 -1.0000
0.8543 5.8831 19.4858 -0.9336 0.3309 0.1374
-1.6947 -0.8921 -21.9207 0.9953 0.0782 -0.0577
1.2840 2.1210 21.7403 -0.9979 0.0263 0.0600
11.5102 4.3803 1.2993 -0.1558 0.0053 0.9878
0.1526 -1.6062 -22.0007 0.9976 -0.0261 0.0643
